data_1520203
loop_
_publ_author_name
'Dobbs, Adrian'
'Stephenson, Richard'
'Hursthouse, Michael B.'

_publ_section_title
;
 C22H28Cl1N1O2S1
;
_journal_name_full 'Crystal Structure Report Archive'
_journal_page_first 443
_journal_year 2008
_chemical_absolute_configuration unk
_chemical_formula_sum 'C22 H28 Cl N O2 S'
_chemical_formula_weight 405.96
_space_group_IT_number 4
_symmetry_cell_setting monoclinic
_symmetry_space_group_name_Hall 'P 2yb'
_symmetry_space_group_name_H-M 'P 1 21 1'
_atom_sites_solution_hydrogens geom
_atom_sites_solution_primary direct
_atom_sites_solution_secondary difmap
_cell_angle_alpha 90.00
_cell_angle_beta 99.810(2)
_cell_angle_gamma 90.00
_cell_formula_units_Z 2
_cell_length_a 8.9411(3)
_cell_length_b 11.0719(3)
_cell_length_c 10.9373(4)
_cell_measurement_reflns_used 12241
_cell_measurement_temperature 120(2)
_cell_measurement_theta_max 27.48
_cell_measurement_theta_min 2.91
_cell_volume 1066.91(6)
_computing_cell_refinement 'DENZO (Otwinowski & Minor, 1997) & COLLECT (Hooft, R.W.W., 1998)'
_computing_data_collection 'COLLECT (Hooft, R.W.W., 1998)'
_computing_data_reduction 'DENZO (Otwinowski & Minor, 1997) & COLLECT (Hooft, R.W.W., 1998)'
_computing_structure_refinement 'SHELXL-97 (Sheldrick, 1997)'
_computing_structure_solution 'SHELXS-97 (Sheldrick, 1990)'
_diffrn_ambient_temperature 120(2)
_diffrn_detector_area_resol_mean 9.091
_diffrn_measured_fraction_theta_full 0.995
_diffrn_measured_fraction_theta_max 0.995
_diffrn_measurement_device_type 'Bruker-Nonius Roper CCD camera on \k-goniostat'
_diffrn_measurement_method '\f & \w scans'
_diffrn_radiation_monochromator graphite
_diffrn_radiation_source 'Bruker-Nonius FR591 rotating anode'
_diffrn_radiation_type MoK\a
_diffrn_radiation_wavelength 0.71073
_diffrn_reflns_av_R_equivalents 0.0367
_diffrn_reflns_av_sigmaI/netI 0.0443
_diffrn_reflns_limit_h_max 11
_diffrn_reflns_limit_h_min -10
_diffrn_reflns_limit_k_max 14
_diffrn_reflns_limit_k_min -13
_diffrn_reflns_limit_l_max 14
_diffrn_reflns_limit_l_min -14
_diffrn_reflns_number 13213
_diffrn_reflns_theta_full 27.47
_diffrn_reflns_theta_max 27.47
_diffrn_reflns_theta_min 3.23
_exptl_absorpt_coefficient_mu 0.293
_exptl_absorpt_correction_T_max 0.9171
_exptl_absorpt_correction_T_min 0.8436
_exptl_absorpt_correction_type multi-scan
_exptl_absorpt_process_details 'SADABS V2.10 (Sheldrick, G.M., 2003)'
_exptl_crystal_colour Colourless
_exptl_crystal_density_diffrn 1.264
_exptl_crystal_density_method 'not measured'
_exptl_crystal_description Block
_exptl_crystal_F_000 432
_exptl_crystal_size_max 0.60
_exptl_crystal_size_mid 0.50
_exptl_crystal_size_min 0.30
_refine_diff_density_max 0.587
_refine_diff_density_min -0.522
_refine_diff_density_rms 0.177
_refine_ls_abs_structure_details 'Flack H D (1983), Acta Cryst. A39, 876-881'
_refine_ls_abs_structure_Flack 0.44(6)
_refine_ls_extinction_method none
_refine_ls_goodness_of_fit_ref 1.121
_refine_ls_hydrogen_treatment constr
_refine_ls_matrix_type full
_refine_ls_number_parameters 247
_refine_ls_number_reflns 4663
_refine_ls_number_restraints 1
_refine_ls_restrained_S_all 1.121
_refine_ls_R_factor_all 0.0470
_refine_ls_R_factor_gt 0.0404
_refine_ls_shift/su_max 0.001
_refine_ls_shift/su_mean 0.000
_refine_ls_structure_factor_coef Fsqd
_refine_ls_weighting_details 'calc w=1/[\s^2^(Fo^2^)+(0.0566P)^2^+0.1765P] where P=(Fo^2^+2Fc^2^)/3'
_refine_ls_weighting_scheme calc
_refine_ls_wR_factor_gt 0.1043
_refine_ls_wR_factor_ref 0.1078
_reflns_number_gt 4248
_reflns_number_total 4663
_reflns_threshold_expression >2sigma(I)
_cod_data_source_file eCrystal-443.cif
_cod_data_source_block 2007src1052
_cod_depositor_comments
;
Citation :
Dobbs, Adrian and Stephenson, Richard and Hursthouse, Michael B. (2008)
University of Southampton, Crystal Structure Report Archive. 
(doi:10.5258/ecrystals/443)

More at:
http://ecrystals.chem.soton.ac.uk/443/

The following automatic conversions were performed:

'_symmetry_cell_setting' value 'Monoclinic' changed to 'monoclinic'
according to the built-in table from CIF Core dictionary named
'cif_core.dic' version 2.4.1 from 2010-06-29.

Automatic conversion script
Id: cif_fix_values 3392 2015-05-12 13:50:21Z andrius 
;
_cod_original_sg_symbol_H-M P2(1)
_cod_database_code 1520203

loop_
_symmetry_equiv_pos_as_xyz
'x, y, z'
'-x, y+1/2, -z'

loop_
_atom_site_label
_atom_site_type_symbol
_atom_site_fract_x
_atom_site_fract_y
_atom_site_fract_z
_atom_site_U_iso_or_equiv
_atom_site_adp_type
_atom_site_occupancy
_atom_site_symmetry_multiplicity
_atom_site_calc_flag
_atom_site_refinement_flags
_atom_site_disorder_assembly
_atom_site_disorder_group
S1 S 1.13593(7) -0.00421(5) 0.66579(6) 0.02739(14) Uani 1 1 d . . .
Cl1 Cl 0.51558(7) 0.13204(6) 0.38166(6) 0.03947(17) Uani 1 1 d . . .
C1 C 0.7071(3) 0.1502(2) 0.4660(2) 0.0267(5) Uani 1 1 d . . .
H1 H 0.7301 0.2386 0.4697 0.032 Uiso 1 1 calc R . .
C2 C 0.8190(3) 0.0904(2) 0.3958(2) 0.0319(6) Uani 1 1 d . . .
H2A H 0.8088 0.1253 0.3114 0.038 Uiso 1 1 calc R . .
H2B H 0.7974 0.0028 0.3876 0.038 Uiso 1 1 calc R . .
C3 C 0.9800(3) 0.1101(2) 0.4653(2) 0.0286(5) Uani 1 1 d . . .
H3A H 1.0535 0.0656 0.4240 0.034 Uiso 1 1 calc R . .
H3B H 1.0060 0.1970 0.4666 0.034 Uiso 1 1 calc R . .
N1 N 0.9857(2) 0.06478(17) 0.59373(17) 0.0224(4) Uani 1 1 d . . .
C4 C 0.8837(2) 0.1256(2) 0.66729(18) 0.0197(4) Uani 1 1 d . . .
H4 H 0.8949 0.0838 0.7494 0.024 Uiso 1 1 calc R . .
C5 C 0.7190(2) 0.10528(19) 0.59990(18) 0.0210(4) Uani 1 1 d . . .
H5 H 0.6517 0.1578 0.6415 0.025 Uiso 1 1 calc R . .
C6 C 0.6678(3) -0.0254(2) 0.6126(2) 0.0260(5) Uani 1 1 d . . .
H6A H 0.5712 -0.0388 0.5550 0.031 Uiso 1 1 calc R . .
H6B H 0.7447 -0.0805 0.5881 0.031 Uiso 1 1 calc R . .
C7 C 0.6453(3) -0.0562(2) 0.7444(2) 0.0287(5) Uani 1 1 d . . .
H7A H 0.7440 -0.0575 0.7994 0.043 Uiso 1 1 calc R . .
H7B H 0.5973 -0.1357 0.7448 0.043 Uiso 1 1 calc R . .
H7C H 0.5802 0.0048 0.7735 0.043 Uiso 1 1 calc R . .
C8 C 0.9243(2) 0.25951(19) 0.69222(19) 0.0199(4) Uani 1 1 d . . .
H8A H 1.0361 0.2689 0.7062 0.024 Uiso 1 1 calc R . .
H8B H 0.8816 0.3079 0.6183 0.024 Uiso 1 1 calc R . .
C9 C 0.8632(3) 0.3074(2) 0.8048(2) 0.0345(6) Uani 1 1 d . . .
H9A H 0.7509 0.3065 0.7870 0.041 Uiso 1 1 calc R . .
H9B H 0.8963 0.2533 0.8764 0.041 Uiso 1 1 calc R . .
C10 C 0.9169(3) 0.4336(2) 0.83856(19) 0.0229(5) Uani 1 1 d . . .
C11 C 1.0540(3) 0.4544(2) 0.9176(2) 0.0275(5) Uani 1 1 d . . .
H11 H 1.1110 0.3877 0.9554 0.033 Uiso 1 1 calc R . .
C12 C 1.1083(3) 0.5697(2) 0.9420(2) 0.0323(6) Uani 1 1 d . . .
H12 H 1.2024 0.5818 0.9957 0.039 Uiso 1 1 calc R . .
C13 C 1.0264(4) 0.6687(2) 0.8887(2) 0.0370(7) Uani 1 1 d . . .
H13 H 1.0644 0.7483 0.9048 0.044 Uiso 1 1 calc R . .
C14 C 0.8887(3) 0.6497(2) 0.8116(2) 0.0371(6) Uani 1 1 d . . .
H14 H 0.8309 0.7165 0.7753 0.045 Uiso 1 1 calc R . .
C15 C 0.8351(3) 0.5333(2) 0.7876(2) 0.0318(6) Uani 1 1 d . . .
H15 H 0.7402 0.5214 0.7350 0.038 Uiso 1 1 calc R . .
C16 C 1.2541(2) 0.1069(2) 0.7481(2) 0.0238(5) Uani 1 1 d . . .
C17 C 1.3274(2) 0.1890(2) 0.6821(2) 0.0260(5) Uani 1 1 d . . .
H17 H 1.3211 0.1808 0.5950 0.031 Uiso 1 1 calc R . .
C18 C 1.4099(3) 0.2832(2) 0.7452(2) 0.0278(5) Uani 1 1 d . . .
H18 H 1.4577 0.3408 0.7002 0.033 Uiso 1 1 calc R . .
C19 C 1.4234(3) 0.2941(2) 0.8740(2) 0.0304(5) Uani 1 1 d . . .
C20 C 1.3511(3) 0.2088(3) 0.9375(2) 0.0320(5) Uani 1 1 d . . .
H20 H 1.3611 0.2143 1.0253 0.038 Uiso 1 1 calc R . .
C22 C 1.5119(3) 0.3964(3) 0.9432(3) 0.0488(8) Uani 1 1 d . . .
H22A H 1.6104 0.3663 0.9852 0.073 Uiso 1 1 calc R . .
H22B H 1.4550 0.4290 1.0048 0.073 Uiso 1 1 calc R . .
H22C H 1.5276 0.4601 0.8845 0.073 Uiso 1 1 calc R . .
C21 C 1.2652(3) 0.1166(2) 0.8762(2) 0.0271(5) Uani 1 1 d . . .
H21 H 1.2145 0.0607 0.9208 0.032 Uiso 1 1 calc R . .
O1 O 1.2130(2) -0.05397(17) 0.57177(19) 0.0415(5) Uani 1 1 d . . .
O2 O 1.0872(2) -0.08184(16) 0.75612(19) 0.0388(5) Uani 1 1 d . . .

loop_
_atom_site_aniso_label
_atom_site_aniso_U_11
_atom_site_aniso_U_22
_atom_site_aniso_U_33
_atom_site_aniso_U_23
_atom_site_aniso_U_13
_atom_site_aniso_U_12
S1 0.0258(3) 0.0144(2) 0.0412(3) -0.0041(2) 0.0035(2) 0.0020(2)
Cl1 0.0330(3) 0.0429(4) 0.0364(3) 0.0063(3) -0.0112(2) -0.0053(3)
C1 0.0266(11) 0.0278(12) 0.0228(10) 0.0035(9) -0.0039(9) -0.0063(10)
C2 0.0395(14) 0.0369(14) 0.0191(10) -0.0016(10) 0.0049(10) -0.0097(11)
C3 0.0320(12) 0.0310(13) 0.0252(11) -0.0012(10) 0.0116(9) -0.0052(10)
N1 0.0236(10) 0.0204(9) 0.0241(9) -0.0014(8) 0.0065(7) 0.0014(8)
C4 0.0226(10) 0.0182(10) 0.0187(9) 0.0006(8) 0.0048(7) 0.0012(8)
C5 0.0228(10) 0.0191(11) 0.0212(9) -0.0015(8) 0.0039(8) -0.0026(8)
C6 0.0291(12) 0.0234(13) 0.0263(10) 0.0016(9) 0.0070(9) -0.0080(9)
C7 0.0312(13) 0.0234(11) 0.0325(12) 0.0084(10) 0.0083(10) -0.0011(9)
C8 0.0214(10) 0.0174(10) 0.0212(10) -0.0004(8) 0.0041(8) -0.0007(8)
C9 0.0457(16) 0.0304(13) 0.0317(12) -0.0082(11) 0.0187(12) -0.0137(11)
C10 0.0313(12) 0.0212(11) 0.0191(10) -0.0025(9) 0.0122(9) 0.0014(9)
C11 0.0387(14) 0.0217(11) 0.0215(10) 0.0013(9) 0.0034(10) 0.0065(10)
C12 0.0413(15) 0.0304(13) 0.0249(11) -0.0062(10) 0.0045(10) -0.0045(11)
C13 0.074(2) 0.0155(11) 0.0259(12) -0.0031(9) 0.0217(13) -0.0040(11)
C14 0.0592(17) 0.0278(14) 0.0279(11) 0.0083(10) 0.0174(12) 0.0188(12)
C15 0.0300(13) 0.0419(15) 0.0242(11) 0.0029(10) 0.0065(10) 0.0060(10)
C16 0.0197(10) 0.0195(11) 0.0318(11) -0.0010(9) 0.0032(9) 0.0055(8)
C17 0.0212(11) 0.0269(12) 0.0302(11) -0.0036(10) 0.0052(9) 0.0027(9)
C18 0.0236(11) 0.0219(11) 0.0399(13) -0.0046(10) 0.0112(10) -0.0008(9)
C19 0.0229(11) 0.0316(13) 0.0390(13) -0.0112(11) 0.0117(10) -0.0019(10)
C20 0.0288(12) 0.0398(14) 0.0283(11) -0.0044(11) 0.0071(10) -0.0004(11)
C22 0.0414(16) 0.0553(19) 0.0538(17) -0.0316(15) 0.0198(14) -0.0196(14)
C21 0.0227(11) 0.0267(11) 0.0322(11) 0.0060(10) 0.0060(9) 0.0042(9)
O1 0.0328(10) 0.0321(9) 0.0607(12) -0.0236(9) 0.0112(9) 0.0061(8)
O2 0.0377(10) 0.0201(8) 0.0563(12) 0.0139(8) 0.0014(9) -0.0036(7)

loop_
_atom_type_symbol
_atom_type_description
_atom_type_scat_dispersion_real
_atom_type_scat_dispersion_imag
_atom_type_scat_source
C C 0.0033 0.0016 'International Tables Vol C Tables 4.2.6.8 and 6.1.1.4'
H H 0.0000 0.0000 'International Tables Vol C Tables 4.2.6.8 and 6.1.1.4'
N N 0.0061 0.0033 'International Tables Vol C Tables 4.2.6.8 and 6.1.1.4'
O O 0.0106 0.0060 'International Tables Vol C Tables 4.2.6.8 and 6.1.1.4'
S S 0.1246 0.1234 'International Tables Vol C Tables 4.2.6.8 and 6.1.1.4'
Cl Cl 0.1484 0.1585 'International Tables Vol C Tables 4.2.6.8 and 6.1.1.4'

loop_
_geom_angle_atom_site_label_1
_geom_angle_atom_site_label_2
_geom_angle_atom_site_label_3
_geom_angle
_geom_angle_site_symmetry_1
_geom_angle_site_symmetry_3
O2 S1 O1 120.08(12) . .
O2 S1 N1 107.05(11) . .
O1 S1 N1 106.82(11) . .
O2 S1 C16 107.00(11) . .
O1 S1 C16 108.23(11) . .
N1 S1 C16 107.02(10) . .
C2 C1 C5 113.48(19) . .
C2 C1 Cl1 110.01(15) . .
C5 C1 Cl1 110.86(16) . .
C2 C1 H1 107.4 . .
C5 C1 H1 107.4 . .
Cl1 C1 H1 107.4 . .
C1 C2 C3 109.51(18) . .
C1 C2 H2A 109.8 . .
C3 C2 H2A 109.8 . .
C1 C2 H2B 109.8 . .
C3 C2 H2B 109.8 . .
H2A C2 H2B 108.2 . .
N1 C3 C2 107.55(19) . .
N1 C3 H3A 110.2 . .
C2 C3 H3A 110.2 . .
N1 C3 H3B 110.2 . .
C2 C3 H3B 110.2 . .
H3A C3 H3B 108.5 . .
C4 N1 C3 115.86(18) . .
C4 N1 S1 119.03(14) . .
C3 N1 S1 120.65(16) . .
N1 C4 C8 112.75(18) . .
N1 C4 C5 107.47(16) . .
C8 C4 C5 113.64(17) . .
N1 C4 H4 107.6 . .
C8 C4 H4 107.6 . .
C5 C4 H4 107.6 . .
C6 C5 C1 114.85(18) . .
C6 C5 C4 111.67(18) . .
C1 C5 C4 108.26(18) . .
C6 C5 H5 107.2 . .
C1 C5 H5 107.2 . .
C4 C5 H5 107.2 . .
C7 C6 C5 112.73(19) . .
C7 C6 H6A 109.0 . .
C5 C6 H6A 109.0 . .
C7 C6 H6B 109.0 . .
C5 C6 H6B 109.0 . .
H6A C6 H6B 107.8 . .
C6 C7 H7A 109.5 . .
C6 C7 H7B 109.5 . .
H7A C7 H7B 109.5 . .
C6 C7 H7C 109.5 . .
H7A C7 H7C 109.5 . .
H7B C7 H7C 109.5 . .
C9 C8 C4 111.80(18) . .
C9 C8 H8A 109.3 . .
C4 C8 H8A 109.3 . .
C9 C8 H8B 109.3 . .
C4 C8 H8B 109.3 . .
H8A C8 H8B 107.9 . .
C10 C9 C8 112.2(2) . .
C10 C9 H9A 109.2 . .
C8 C9 H9A 109.2 . .
C10 C9 H9B 109.2 . .
C8 C9 H9B 109.2 . .
H9A C9 H9B 107.9 . .
C15 C10 C11 117.8(2) . .
C15 C10 C9 121.1(2) . .
C11 C10 C9 121.1(2) . .
C12 C11 C10 121.1(2) . .
C12 C11 H11 119.4 . .
C10 C11 H11 119.4 . .
C11 C12 C13 120.5(2) . .
C11 C12 H12 119.8 . .
C13 C12 H12 119.8 . .
C14 C13 C12 119.1(2) . .
C14 C13 H13 120.5 . .
C12 C13 H13 120.5 . .
C13 C14 C15 120.0(2) . .
C13 C14 H14 120.0 . .
C15 C14 H14 120.0 . .
C14 C15 C10 121.5(2) . .
C14 C15 H15 119.2 . .
C10 C15 H15 119.2 . .
C17 C16 C21 120.8(2) . .
C17 C16 S1 118.99(17) . .
C21 C16 S1 120.10(18) . .
C16 C17 C18 119.3(2) . .
C16 C17 H17 120.3 . .
C18 C17 H17 120.3 . .
C17 C18 C19 120.8(2) . .
C17 C18 H18 119.6 . .
C19 C18 H18 119.6 . .
C20 C19 C18 118.4(2) . .
C20 C19 C22 120.4(2) . .
C18 C19 C22 121.2(2) . .
C21 C20 C19 121.7(2) . .
C21 C20 H20 119.2 . .
C19 C20 H20 119.2 . .
C19 C22 H22A 109.5 . .
C19 C22 H22B 109.5 . .
H22A C22 H22B 109.5 . .
C19 C22 H22C 109.5 . .
H22A C22 H22C 109.5 . .
H22B C22 H22C 109.5 . .
C20 C21 C16 119.0(2) . .
C20 C21 H21 120.5 . .
C16 C21 H21 120.5 . .

loop_
_geom_bond_atom_site_label_1
_geom_bond_atom_site_label_2
_geom_bond_distance
_geom_bond_site_symmetry_2
S1 O2 1.4321(19) .
S1 O1 1.4414(19) .
S1 N1 1.6271(19) .
S1 C16 1.765(2) .
Cl1 C1 1.812(2) .
C1 C2 1.514(4) .
C1 C5 1.533(3) .
C1 H1 1.0000 .
C2 C3 1.525(3) .
C2 H2A 0.9900 .
C2 H2B 0.9900 .
C3 N1 1.484(3) .
C3 H3A 0.9900 .
C3 H3B 0.9900 .
N1 C4 1.477(3) .
C4 C8 1.539(3) .
C4 C5 1.547(3) .
C4 H4 1.0000 .
C5 C6 1.531(3) .
C5 H5 1.0000 .
C6 C7 1.528(3) .
C6 H6A 0.9900 .
C6 H6B 0.9900 .
C7 H7A 0.9800 .
C7 H7B 0.9800 .
C7 H7C 0.9800 .
C8 C9 1.525(3) .
C8 H8A 0.9900 .
C8 H8B 0.9900 .
C9 C10 1.504(3) .
C9 H9A 0.9900 .
C9 H9B 0.9900 .
C10 C15 1.387(3) .
C10 C11 1.394(3) .
C11 C12 1.376(4) .
C11 H11 0.9500 .
C12 C13 1.390(4) .
C12 H12 0.9500 .
C13 C14 1.384(4) .
C13 H13 0.9500 .
C14 C15 1.384(4) .
C14 H14 0.9500 .
C15 H15 0.9500 .
C16 C17 1.392(3) .
C16 C21 1.392(3) .
C17 C18 1.391(3) .
C17 H17 0.9500 .
C18 C19 1.399(3) .
C18 H18 0.9500 .
C19 C20 1.396(4) .
C19 C22 1.508(3) .
C20 C21 1.380(4) .
C20 H20 0.9500 .
C22 H22A 0.9800 .
C22 H22B 0.9800 .
C22 H22C 0.9800 .
C21 H21 0.9500 .
